data_4318515
loop_
_publ_author_name
'Yu-Bin Dong'
'Guo-Xia Jin'
'Mark D. Smith'
'Ru-Qi Huang'
'Bo Tang'
'Hans-Conrad zur Loye'

_publ_section_title
;
 [Ag2(C33H26N2O2)(H2O)2(SO3CF3)2].0.5C6H6: A Luminescent Supramolecular
 Silver(I) Complex Based on Metal-Carbon and Metal-Heteroatom Interactions
;
_journal_name_full 'Inorganic Chemistry'
_journal_page_first 4909
_journal_page_last 4914
_journal_paper_doi 10.1021/ic020228i
_journal_volume 41
_journal_year 2002
_chemical_formula_sum 'C33 H26 N2 O2'
_chemical_formula_weight 482.56
_chemical_name_systematic
;
  ?
;
_space_group_IT_number 2
_symmetry_cell_setting triclinic
_symmetry_space_group_name_Hall '-P 1'
_symmetry_space_group_name_H-M 'P -1'
_atom_sites_solution_hydrogens geom
_atom_sites_solution_primary direct
_atom_sites_solution_secondary difmap
_audit_creation_method SHELXL-97
_cell_angle_alpha 85.1440(10)
_cell_angle_beta 78.1140(10)
_cell_angle_gamma 74.5360(10)
_cell_formula_units_Z 2
_cell_length_a 7.0419(5)
_cell_length_b 11.9360(8)
_cell_length_c 15.6470(11)
_cell_measurement_reflns_used 5757
_cell_measurement_temperature 293(2)
_cell_measurement_theta_max 26.398
_cell_measurement_theta_min 2.182
_cell_volume 1239.76(15)
_computing_cell_refinement 'SAINT+ NT V6.02a (Bruker, 1998)'
_computing_data_collection 'SMART NT V5.619 (Bruker, 2000)'
_computing_data_reduction 'SAINT+ NT V6.02a'
_computing_molecular_graphics 'SHELXTL V5.1 (Sheldrick, 1997)'
_computing_publication_material 'SHELXTL V5.1'
_computing_structure_refinement 'SHELXL-97 (Sheldrick, 1997)'
_computing_structure_solution 'SHELXS-97 (Sheldrick, 1990)'
_diffrn_ambient_temperature 293(2)
_diffrn_measured_fraction_theta_full 0.996
_diffrn_measured_fraction_theta_max 0.996
_diffrn_measurement_device_type 'Bruker SMART APEX CCD diffractometer'
_diffrn_measurement_method 'omega scans'
_diffrn_radiation_monochromator graphite
_diffrn_radiation_source 'sealed tube'
_diffrn_radiation_type MoK\a
_diffrn_radiation_wavelength 0.71073
_diffrn_reflns_theta_full 26.42
_diffrn_standards_decay_% 2sigma(I)
_exptl_absorpt_coefficient_mu 0.081
_exptl_absorpt_correction_type none
_exptl_crystal_colour orange
_exptl_crystal_density_diffrn 1.293
_exptl_crystal_density_method 'not measured'
_exptl_crystal_description plate
_exptl_crystal_F_000 508
_exptl_crystal_size_max 0.56
_exptl_crystal_size_mid 0.36
_exptl_crystal_size_min 0.18
_refine_diff_density_max 0.176
_refine_diff_density_min -0.219
_refine_diff_density_rms 0.038
_refine_ls_extinction_method none
_refine_ls_goodness_of_fit_ref 0.971
_refine_ls_hydrogen_treatment mixed
_refine_ls_matrix_type full
_refine_ls_number_parameters 338
_refine_ls_number_reflns 5082
_refine_ls_number_restraints 0
_refine_ls_restrained_S_all 0.971
_refine_ls_R_factor_all 0.0575
_refine_ls_R_factor_gt 0.0417
_refine_ls_shift/su_max 0.000
_refine_ls_shift/su_mean 0.000
_refine_ls_structure_factor_coef Fsqd
_refine_ls_weighting_details 'calc w=1/[\s^2^(Fo^2^)+(0.0599P)^2^+0.0000P] where P=(Fo^2^+2Fc^2^)/3'
_refine_ls_weighting_scheme calc
_refine_ls_wR_factor_gt 0.1026
_refine_ls_wR_factor_ref 0.1093
_cod_data_source_file ic020228i_1.cif
_cod_data_source_block compound-1
_cod_database_code 4318515

loop_
_symmetry_equiv_pos_as_xyz
'x, y, z'
'-x, -y, -z'

loop_
_atom_site_label
_atom_site_type_symbol
_atom_site_fract_x
_atom_site_fract_y
_atom_site_fract_z
_atom_site_U_iso_or_equiv
_atom_site_adp_type
_atom_site_occupancy
_atom_site_symmetry_multiplicity
_atom_site_calc_flag
_atom_site_refinement_flags
_atom_site_disorder_assembly
_atom_site_disorder_group
C1 C 0.68747(18) 0.29196(10) 0.09616(8) 0.0381(3) Uani 1 1 d . . .
C2 C 0.79196(18) 0.24993(11) 0.16416(8) 0.0402(3) Uani 1 1 d . . .
H2 H 0.9200 0.1999 0.1571 0.048 Uiso 1 1 calc R . .
C3 C 0.67691(18) 0.29371(11) 0.24444(8) 0.0386(3) Uani 1 1 d . . .
C4 C 0.49602(18) 0.36325(11) 0.22770(8) 0.0408(3) Uani 1 1 d . . .
H4 H 0.3910 0.4017 0.2700 0.049 Uiso 1 1 calc R . .
C5 C 0.49300(18) 0.36764(11) 0.13748(8) 0.0379(3) Uani 1 1 d . . .
C6 C 0.75110(19) 0.26131(11) 0.00702(8) 0.0404(3) Uani 1 1 d . . .
C7 C 0.95339(19) 0.18705(11) -0.03065(8) 0.0402(3) Uani 1 1 d . . .
C8 C 1.12965(19) 0.19070(12) -0.00529(9) 0.0464(3) Uani 1 1 d . . .
H8 H 1.1243 0.2391 0.0392 0.056 Uiso 1 1 calc R . .
C9 C 1.3125(2) 0.12299(13) -0.04570(9) 0.0510(4) Uani 1 1 d . . .
H9 H 1.4296 0.1256 -0.0282 0.061 Uiso 1 1 calc R . .
C10 C 1.3218(2) 0.05100(12) -0.11253(9) 0.0492(4) Uani 1 1 d . . .
C11 C 1.1484(2) 0.04922(12) -0.14027(9) 0.0528(4) Uani 1 1 d . . .
H11 H 1.1548 0.0027 -0.1861 0.063 Uiso 1 1 calc R . .
C12 C 0.9665(2) 0.11664(12) -0.09977(9) 0.0487(3) Uani 1 1 d . . .
H12 H 0.8503 0.1154 -0.1187 0.058 Uiso 1 1 calc R . .
C13 C 1.5142(2) -0.02242(14) -0.15187(10) 0.0623(4) Uani 1 1 d . . .
C14 C 0.33122(18) 0.43076(11) 0.09999(8) 0.0394(3) Uani 1 1 d . . .
C15 C 0.14327(18) 0.50612(11) 0.14918(8) 0.0388(3) Uani 1 1 d . . .
C16 C 0.1372(2) 0.58303(12) 0.21247(9) 0.0457(3) Uani 1 1 d . . .
H16 H 0.2557 0.5868 0.2281 0.055 Uiso 1 1 calc R . .
C17 C -0.0433(2) 0.65353(13) 0.25200(9) 0.0518(4) Uani 1 1 d . . .
H17 H -0.0462 0.7054 0.2937 0.062 Uiso 1 1 calc R . .
C18 C -0.2208(2) 0.64702(12) 0.22960(9) 0.0469(3) Uani 1 1 d . . .
C19 C -0.21574(19) 0.57193(12) 0.16594(9) 0.0453(3) Uani 1 1 d . . .
H19 H -0.3343 0.5679 0.1505 0.054 Uiso 1 1 calc R . .
C20 C -0.03502(19) 0.50343(11) 0.12564(8) 0.0425(3) Uani 1 1 d . . .
H20 H -0.0321 0.4545 0.0819 0.051 Uiso 1 1 calc R . .
C21 C -0.4140(2) 0.71859(14) 0.26900(10) 0.0605(4) Uani 1 1 d . . .
C22 C 0.74071(18) 0.26753(11) 0.33284(8) 0.0401(3) Uani 1 1 d . . .
C23 C 0.75337(19) 0.13784(11) 0.35557(8) 0.0424(3) Uani 1 1 d . . .
C24 C 0.5797(2) 0.09919(13) 0.36822(9) 0.0544(4) Uani 1 1 d . . .
H24 H 0.4598 0.1522 0.3615 0.065 Uiso 1 1 calc R . .
C25 C 0.5793(3) -0.01489(14) 0.39029(11) 0.0666(4) Uani 1 1 d . . .
H25 H 0.4604 -0.0379 0.3986 0.080 Uiso 1 1 calc R . .
C26 C 0.7543(3) -0.09433(14) 0.39994(10) 0.0697(5) Uani 1 1 d . . .
H26 H 0.7541 -0.1709 0.4170 0.084 Uiso 1 1 calc R . .
C27 C 0.9290(3) -0.06080(15) 0.38449(11) 0.0724(5) Uani 1 1 d . . .
H27 H 1.0488 -0.1155 0.3890 0.087 Uiso 1 1 calc R . .
C28 C 0.9302(2) 0.05457(13) 0.36202(10) 0.0577(4) Uani 1 1 d . . .
H28 H 1.0509 0.0759 0.3512 0.069 Uiso 1 1 calc R . .
C29 C 0.58243(19) 0.34400(12) 0.40285(8) 0.0462(3) Uani 1 1 d . . .
H29A H 0.5576 0.4246 0.3822 0.055 Uiso 1 1 calc R . .
H29B H 0.4575 0.3213 0.4106 0.055 Uiso 1 1 calc R . .
C30 C 0.6472(2) 0.33407(14) 0.49039(9) 0.0571(4) Uani 1 1 d . . .
H30A H 0.5421 0.3823 0.5320 0.069 Uiso 1 1 calc R . .
H30B H 0.6681 0.2541 0.5124 0.069 Uiso 1 1 calc R . .
C31 C 0.8387(2) 0.37193(16) 0.48170(11) 0.0701(5) Uani 1 1 d . . .
H31A H 0.8802 0.3626 0.5378 0.084 Uiso 1 1 calc R . .
H31B H 0.8152 0.4535 0.4639 0.084 Uiso 1 1 calc R . .
C32 C 1.0041(2) 0.30013(16) 0.41470(10) 0.0653(4) Uani 1 1 d . . .
H32A H 1.0411 0.2205 0.4370 0.078 Uiso 1 1 calc R . .
H32B H 1.1215 0.3307 0.4060 0.078 Uiso 1 1 calc R . .
C33 C 0.9398(2) 0.30119(13) 0.32694(9) 0.0517(4) Uani 1 1 d . . .
H33A H 1.0450 0.2478 0.2888 0.062 Uiso 1 1 calc R . .
H33B H 0.9270 0.3785 0.3001 0.062 Uiso 1 1 calc R . .
N1 N 1.6674(2) -0.08188(15) -0.17913(10) 0.0888(5) Uani 1 1 d . . .
N2 N -0.5715(2) 0.77132(15) 0.29722(10) 0.0898(5) Uani 1 1 d . . .
O1 O 0.63538(14) 0.29286(8) -0.04823(6) 0.0514(3) Uani 1 1 d . . .
O2 O 0.32519(14) 0.42631(8) 0.01819(6) 0.0511(3) Uani 1 1 d . . .
H1 H 0.466(3) 0.3655(15) -0.0148(11) 0.086(5) Uiso 1 1 d . . .

loop_
_atom_site_aniso_label
_atom_site_aniso_U_11
_atom_site_aniso_U_22
_atom_site_aniso_U_33
_atom_site_aniso_U_23
_atom_site_aniso_U_13
_atom_site_aniso_U_12
C1 0.0380(7) 0.0386(7) 0.0367(7) -0.0017(5) -0.0075(5) -0.0075(5)
C2 0.0348(7) 0.0412(7) 0.0409(7) -0.0013(6) -0.0074(6) -0.0032(5)
C3 0.0359(7) 0.0420(7) 0.0357(7) 0.0004(5) -0.0081(5) -0.0057(5)
C4 0.0370(7) 0.0458(7) 0.0352(7) -0.0021(6) -0.0060(5) -0.0035(6)
C5 0.0349(7) 0.0407(7) 0.0371(7) -0.0009(5) -0.0082(5) -0.0071(5)
C6 0.0412(7) 0.0416(7) 0.0389(7) -0.0015(6) -0.0082(6) -0.0109(6)
C7 0.0443(7) 0.0400(7) 0.0339(7) -0.0016(5) -0.0036(6) -0.0093(6)
C8 0.0451(8) 0.0497(8) 0.0437(8) -0.0089(6) -0.0052(6) -0.0110(6)
C9 0.0416(8) 0.0583(9) 0.0507(8) -0.0061(7) -0.0061(6) -0.0092(7)
C10 0.0483(8) 0.0471(8) 0.0427(8) -0.0030(6) 0.0002(6) -0.0021(6)
C11 0.0599(9) 0.0496(9) 0.0449(8) -0.0134(7) -0.0065(7) -0.0060(7)
C12 0.0488(8) 0.0523(8) 0.0442(8) -0.0087(6) -0.0073(6) -0.0108(7)
C13 0.0580(10) 0.0681(10) 0.0506(9) -0.0091(8) -0.0046(8) -0.0010(8)
C14 0.0404(7) 0.0419(7) 0.0373(7) -0.0004(6) -0.0105(6) -0.0106(6)
C15 0.0390(7) 0.0392(7) 0.0367(7) 0.0042(5) -0.0110(6) -0.0064(5)
C16 0.0417(7) 0.0507(8) 0.0460(8) -0.0043(6) -0.0153(6) -0.0079(6)
C17 0.0511(8) 0.0535(9) 0.0490(8) -0.0124(7) -0.0121(7) -0.0052(7)
C18 0.0431(8) 0.0502(8) 0.0403(7) 0.0013(6) -0.0055(6) -0.0026(6)
C19 0.0366(7) 0.0545(8) 0.0443(8) 0.0041(6) -0.0124(6) -0.0087(6)
C20 0.0440(8) 0.0430(7) 0.0409(7) -0.0003(6) -0.0132(6) -0.0084(6)
C21 0.0510(9) 0.0716(11) 0.0510(9) -0.0076(8) -0.0060(7) -0.0032(8)
C22 0.0337(7) 0.0493(8) 0.0333(6) -0.0012(6) -0.0079(5) -0.0025(6)
C23 0.0396(7) 0.0508(8) 0.0292(6) -0.0030(6) -0.0056(5) 0.0012(6)
C24 0.0488(9) 0.0540(9) 0.0538(9) -0.0022(7) -0.0073(7) -0.0035(7)
C25 0.0747(11) 0.0579(10) 0.0629(10) -0.0056(8) -0.0017(9) -0.0174(9)
C26 0.0960(14) 0.0489(9) 0.0529(9) -0.0024(7) -0.0052(9) -0.0058(9)
C27 0.0761(12) 0.0563(11) 0.0657(11) -0.0027(8) -0.0158(9) 0.0177(9)
C28 0.0496(9) 0.0588(10) 0.0538(9) -0.0015(7) -0.0099(7) 0.0047(7)
C29 0.0415(7) 0.0506(8) 0.0416(7) -0.0054(6) -0.0090(6) -0.0016(6)
C30 0.0568(9) 0.0673(10) 0.0407(8) -0.0120(7) -0.0111(7) 0.0001(7)
C31 0.0712(11) 0.0861(12) 0.0580(10) -0.0150(9) -0.0304(9) -0.0110(9)
C32 0.0492(9) 0.0904(12) 0.0608(10) -0.0027(9) -0.0231(8) -0.0160(8)
C33 0.0413(8) 0.0663(10) 0.0461(8) 0.0018(7) -0.0117(6) -0.0099(7)
N1 0.0639(10) 0.1023(12) 0.0749(10) -0.0227(9) -0.0008(8) 0.0183(8)
N2 0.0580(9) 0.1101(13) 0.0801(11) -0.0225(10) 0.0021(8) 0.0094(9)
O1 0.0466(6) 0.0672(7) 0.0377(5) -0.0086(5) -0.0119(4) -0.0045(5)
O2 0.0456(6) 0.0659(7) 0.0374(5) -0.0060(5) -0.0147(4) -0.0001(5)

loop_
_atom_type_symbol
_atom_type_description
_atom_type_scat_dispersion_real
_atom_type_scat_dispersion_imag
_atom_type_scat_source
C C 0.0033 0.0016 'International Tables Vol C Tables 4.2.6.8 and 6.1.1.4'
H H 0.0000 0.0000 'International Tables Vol C Tables 4.2.6.8 and 6.1.1.4'
N N 0.0061 0.0033 'International Tables Vol C Tables 4.2.6.8 and 6.1.1.4'
O O 0.0106 0.0060 'International Tables Vol C Tables 4.2.6.8 and 6.1.1.4'

loop_
_geom_angle_atom_site_label_1
_geom_angle_atom_site_label_2
_geom_angle_atom_site_label_3
_geom_angle
_geom_angle_site_symmetry_1
_geom_angle_site_symmetry_3
_geom_angle_publ_flag
C2 C1 C6 126.69(11) . . ?
C2 C1 C5 105.73(10) . . ?
C6 C1 C5 127.46(11) . . ?
C1 C2 C3 110.71(11) . . ?
C4 C3 C2 107.06(11) . . ?
C4 C3 C22 127.07(11) . . ?
C2 C3 C22 125.86(10) . . ?
C3 C4 C5 110.63(11) . . ?
C14 C5 C4 124.32(11) . . ?
C14 C5 C1 129.81(11) . . ?
C4 C5 C1 105.85(10) . . ?
O1 C6 C1 122.14(11) . . ?
O1 C6 C7 113.46(11) . . ?
C1 C6 C7 124.37(11) . . ?
C8 C7 C12 118.53(12) . . ?
C8 C7 C6 123.70(11) . . ?
C12 C7 C6 117.59(12) . . ?
C9 C8 C7 120.45(12) . . ?
C8 C9 C10 120.12(13) . . ?
C11 C10 C9 120.05(12) . . ?
C11 C10 C13 120.73(13) . . ?
C9 C10 C13 119.22(14) . . ?
C12 C11 C10 119.66(13) . . ?
C11 C12 C7 121.13(13) . . ?
N1 C13 C10 176.87(17) . . ?
O2 C14 C5 123.28(12) . . ?
O2 C14 C15 112.15(11) . . ?
C5 C14 C15 124.52(11) . . ?
C20 C15 C16 118.79(12) . . ?
C20 C15 C14 116.77(11) . . ?
C16 C15 C14 124.31(12) . . ?
C17 C16 C15 120.43(13) . . ?
C16 C17 C18 119.96(13) . . ?
C19 C18 C17 119.92(12) . . ?
C19 C18 C21 117.75(13) . . ?
C17 C18 C21 122.31(13) . . ?
C20 C19 C18 119.82(12) . . ?
C19 C20 C15 121.02(12) . . ?
N2 C21 C18 175.77(18) . . ?
C3 C22 C33 108.58(10) . . ?
C3 C22 C23 107.10(10) . . ?
C33 C22 C23 114.19(10) . . ?
C3 C22 C29 109.64(9) . . ?
C33 C22 C29 107.24(11) . . ?
C23 C22 C29 110.05(10) . . ?
C28 C23 C24 116.77(13) . . ?
C28 C23 C22 124.07(13) . . ?
C24 C23 C22 119.13(11) . . ?
C25 C24 C23 122.24(14) . . ?
C26 C25 C24 119.79(16) . . ?
C27 C26 C25 119.67(16) . . ?
C26 C27 C28 120.70(15) . . ?
C23 C28 C27 120.72(16) . . ?
C30 C29 C22 112.88(10) . . ?
C31 C30 C29 110.70(12) . . ?
C30 C31 C32 110.53(13) . . ?
C31 C32 C33 112.12(12) . . ?
C32 C33 C22 114.60(12) . . ?

loop_
_geom_bond_atom_site_label_1
_geom_bond_atom_site_label_2
_geom_bond_distance
_geom_bond_site_symmetry_2
_geom_bond_publ_flag
C1 C2 1.4002(17) . ?
C1 C6 1.4219(17) . ?
C1 C5 1.4778(16) . ?
C2 C3 1.4048(16) . ?
C3 C4 1.3846(16) . ?
C3 C22 1.5233(16) . ?
C4 C5 1.4125(17) . ?
C5 C14 1.3973(17) . ?
C6 O1 1.2746(14) . ?
C6 C7 1.4938(17) . ?
C7 C8 1.3909(18) . ?
C7 C12 1.3986(18) . ?
C8 C9 1.3809(18) . ?
C9 C10 1.3892(19) . ?
C10 C11 1.3829(19) . ?
C10 C13 1.4481(19) . ?
C11 C12 1.3756(18) . ?
C13 N1 1.1416(18) . ?
C14 O2 1.2954(15) . ?
C14 C15 1.4886(17) . ?
C15 C20 1.3881(17) . ?
C15 C16 1.3931(18) . ?
C16 C17 1.3784(18) . ?
C17 C18 1.3889(19) . ?
C18 C19 1.3841(19) . ?
C18 C21 1.4439(19) . ?
C19 C20 1.3739(17) . ?
C21 N2 1.1372(18) . ?
C22 C33 1.5415(18) . ?
C22 C23 1.5417(18) . ?
C22 C29 1.5490(17) . ?
C23 C28 1.3869(18) . ?
C23 C24 1.3902(18) . ?
C24 C25 1.377(2) . ?
C25 C26 1.367(2) . ?
C26 C27 1.362(2) . ?
C27 C28 1.394(2) . ?
C29 C30 1.5164(18) . ?
C30 C31 1.510(2) . ?
C31 C32 1.519(2) . ?
C32 C33 1.5303(19) . ?

loop_
_geom_hbond_atom_site_label_D
_geom_hbond_atom_site_label_H
_geom_hbond_atom_site_label_A
_geom_hbond_distance_DH
_geom_hbond_distance_HA
_geom_hbond_distance_DA
_geom_hbond_angle_DHA
_geom_hbond_site_symmetry_A
O2 H1 O1 1.114(17) 1.312(17) 2.4245(12) 175.9(15) .

loop_
_cod_related_entry_id
_cod_related_entry_database
_cod_related_entry_code
1 ChemSpider 30661070
